data_4129328
loop_
_publ_author_name
'Landenberger, Kira B.'
'Bolton, Onas'
'Matzger, Adam J.'

_publ_section_title
;
 Energetic-Energetic Cocrystals of Diacetone Diperoxide (DADP): Dramatic
 and Divergent Sensitivity Modifications via Cocrystallization.
;
_journal_issue 15
_journal_name_full 'Journal of the American Chemical Society'
_journal_page_first 5074
_journal_page_last 5079
_journal_paper_doi 10.1021/jacs.5b00661
_journal_volume 137
_journal_year 2015
_chemical_formula_moiety 'C6 I3 N3 O6'
_chemical_formula_sum 'C6 I3 N3 O6'
_chemical_formula_weight 590.79
_chemical_name_common TITNB
_chemical_name_systematic
; 
 1,3,5-triiodo-2,4,6-trinitrobenzene
;
_space_group_IT_number 15
_space_group_name_Hall '-I 2ya'
_space_group_name_H-M_alt 'I 1 2/a 1'
_symmetry_cell_setting monoclinic
_symmetry_Int_Tables_number 15
_symmetry_space_group_name_Hall '-I 2ya'
_symmetry_space_group_name_H-M 'I 1 2/a 1'
_atom_sites_solution_primary direct
_atom_sites_solution_secondary difmap
_audit_creation_method SHELXL-97
_cell_angle_alpha 90.00
_cell_angle_beta 92.754(10)
_cell_angle_gamma 90.00
_cell_formula_units_Z 4
_cell_length_a 10.9062(8)
_cell_length_b 9.9510(6)
_cell_length_c 12.8568(19)
_cell_measurement_reflns_used 5878
_cell_measurement_temperature 293(2)
_cell_measurement_theta_max 66.50
_cell_measurement_theta_min 6.89
_cell_volume 1393.7(2)
_computing_cell_refinement 'CrystalClear-SM Expert 2.0 r4'
_computing_data_collection 'CrystalClear-SM Expert 2.0 r4 (Rigaku, 2009)'
_computing_data_reduction 'CrystalClear-SM Expert 2.0 r4'
_computing_molecular_graphics 'CrystalStructure 4.0 (Rigaku, 2009)'
_computing_publication_material 'CrystalStructure 4.0'
_computing_structure_refinement 'SHELXL-97 (Sheldrick, 1997)'
_computing_structure_solution 'SIR2004 (Burla, et al., 2005)'
_diffrn_ambient_temperature 293(2)
_diffrn_measured_fraction_theta_full 0.998
_diffrn_measured_fraction_theta_max 0.998
_diffrn_measurement_device_type 'Rigaku R-AXIS RAPID imaging plate'
_diffrn_measurement_method \w
_diffrn_radiation_monochromator graphite
_diffrn_radiation_source 'fine-focus sealed tube'
_diffrn_radiation_type CuK\a
_diffrn_radiation_wavelength 1.54187
_diffrn_reflns_av_R_equivalents 0.0541
_diffrn_reflns_av_sigmaI/netI 0.0334
_diffrn_reflns_limit_h_max 12
_diffrn_reflns_limit_h_min -12
_diffrn_reflns_limit_k_max 11
_diffrn_reflns_limit_k_min -11
_diffrn_reflns_limit_l_max 15
_diffrn_reflns_limit_l_min -13
_diffrn_reflns_number 10289
_diffrn_reflns_theta_full 66.56
_diffrn_reflns_theta_max 66.56
_diffrn_reflns_theta_min 6.90
_diffrn_standards_number 0
_exptl_absorpt_coefficient_mu 53.091
_exptl_absorpt_correction_T_max 0.0933
_exptl_absorpt_correction_T_min 0.0556
_exptl_absorpt_correction_type multi-scan
_exptl_absorpt_process_details
;
    Higashi, T. (1995). Program for Absorption Correction.
    Rigaku Corporation, Tokyo, Japan.
;
_exptl_crystal_colour colorless
_exptl_crystal_density_diffrn 2.816
_exptl_crystal_density_method 'not measured'
_exptl_crystal_description prism
_exptl_crystal_F_000 1056
_exptl_crystal_size_max 0.13
_exptl_crystal_size_mid 0.10
_exptl_crystal_size_min 0.09
_refine_diff_density_max 1.161
_refine_diff_density_min -1.710
_refine_diff_density_rms 0.241
_refine_ls_extinction_method none
_refine_ls_goodness_of_fit_ref 1.194
_refine_ls_matrix_type full
_refine_ls_number_parameters 84
_refine_ls_number_reflns 1232
_refine_ls_number_restraints 0
_refine_ls_restrained_S_all 1.194
_refine_ls_R_factor_all 0.0489
_refine_ls_R_factor_gt 0.0422
_refine_ls_shift/su_max 0.001
_refine_ls_shift/su_mean 0.000
_refine_ls_structure_factor_coef Fsqd
_refine_ls_weighting_details 'calc w=1/[\s^2^(Fo^2^)+(0.0634P)^2^+19.6657P] where P=(Fo^2^+2Fc^2^)/3'
_refine_ls_weighting_scheme calc
_refine_ls_wR_factor_gt 0.1062
_refine_ls_wR_factor_ref 0.1343
_reflns_number_gt 1087
_reflns_number_total 1232
_reflns_threshold_expression >2sigma(I)
_cod_data_source_file ja5b00661_si_002.cif
_cod_data_source_block TITNB
_cod_database_code 4129328

loop_
_symmetry_equiv_pos_as_xyz
'x, y, z'
'-x+1/2, y, -z'
'x+1/2, y+1/2, z+1/2'
'-x+1, y+1/2, -z+1/2'
'-x, -y, -z'
'x-1/2, -y, z'
'-x+1/2, -y+1/2, -z+1/2'
'x, -y+1/2, z+1/2'

loop_
_atom_site_label
_atom_site_type_symbol
_atom_site_fract_x
_atom_site_fract_y
_atom_site_fract_z
_atom_site_U_iso_or_equiv
_atom_site_adp_type
_atom_site_occupancy
_atom_site_symmetry_multiplicity
_atom_site_calc_flag
_atom_site_refinement_flags
I1 I 0.2500 1.25134(8) 0.5000 0.0498(4) Uani 1 2 d S
I2 I 0.08010(6) 0.72460(8) 0.67924(6) 0.0488(3) Uani 1 1 d .
O1 O 0.0100(7) 1.0685(10) 0.6263(7) 0.073(3) Uani 1 1 d .
O2 O 0.1711(9) 1.0738(10) 0.7292(6) 0.074(3) Uani 1 1 d .
O3 O 0.3333(11) 0.5603(10) 0.5490(8) 0.092(3) Uani 1 1 d .
N1 N 0.1172(8) 1.0440(9) 0.6494(7) 0.044(2) Uani 1 1 d .
N2 N 0.2500 0.6142(11) 0.5000 0.048(3) Uani 1 2 d S
C1 C 0.2500 1.0417(12) 0.5000 0.027(3) Uani 1 2 d S
C2 C 0.1864(7) 0.9680(8) 0.5716(6) 0.0247(17) Uani 1 1 d .
C3 C 0.1818(7) 0.8316(8) 0.5725(6) 0.0240(17) Uani 1 1 d .
C4 C 0.2500 0.7648(11) 0.5000 0.029(3) Uani 1 2 d S

loop_
_atom_site_aniso_label
_atom_site_aniso_U_11
_atom_site_aniso_U_22
_atom_site_aniso_U_33
_atom_site_aniso_U_23
_atom_site_aniso_U_13
_atom_site_aniso_U_12
I1 0.0738(7) 0.0117(5) 0.0650(7) 0.000 0.0139(5) 0.000
I2 0.0527(5) 0.0442(5) 0.0524(5) 0.0120(3) 0.0322(3) -0.0150(3)
O1 0.047(4) 0.095(7) 0.079(6) -0.026(5) 0.024(4) 0.037(5)
O2 0.098(6) 0.090(7) 0.034(4) -0.039(5) 0.006(4) 0.015(5)
O3 0.143(9) 0.042(6) 0.091(7) 0.018(5) 0.013(7) 0.041(6)
N1 0.049(5) 0.037(5) 0.051(6) -0.007(4) 0.036(4) 0.010(4)
N2 0.098(10) 0.007(5) 0.040(7) 0.000 0.022(7) 0.000
C1 0.031(6) 0.020(6) 0.033(7) 0.000 0.008(5) 0.000
C2 0.027(4) 0.017(4) 0.031(5) -0.001(3) 0.012(3) 0.006(3)
C3 0.027(4) 0.019(4) 0.027(4) 0.008(3) 0.009(3) -0.011(3)
C4 0.034(6) 0.009(6) 0.047(8) 0.000 0.015(6) 0.000

loop_
_atom_type_symbol
_atom_type_description
_atom_type_scat_dispersion_real
_atom_type_scat_dispersion_imag
_atom_type_scat_source
C C 0.0181 0.0091 'International Tables Vol C Tables 4.2.6.8 and 6.1.1.4'
I I -0.3257 6.8362 'International Tables Vol C Tables 4.2.6.8 and 6.1.1.4'
N N 0.0311 0.0180 'International Tables Vol C Tables 4.2.6.8 and 6.1.1.4'
O O 0.0492 0.0322 'International Tables Vol C Tables 4.2.6.8 and 6.1.1.4'

loop_
_geom_angle_atom_site_label_1
_geom_angle_atom_site_label_2
_geom_angle_atom_site_label_3
_geom_angle
_geom_angle_site_symmetry_1
_geom_angle_site_symmetry_3
O2 N1 O1 125.9(9) . .
O2 N1 C2 117.3(8) . .
O1 N1 C2 116.8(8) . .
O3 N2 O3 127.1(14) 2_556 .
O3 N2 C4 116.4(7) 2_556 .
O3 N2 C4 116.4(7) . .
C2 C1 C2 116.3(10) 2_556 .
C2 C1 I1 121.9(5) 2_556 .
C2 C1 I1 121.9(5) . .
C3 C2 C1 123.6(8) . .
C3 C2 N1 118.8(7) . .
C1 C2 N1 117.6(8) . .
C2 C3 C4 116.8(7) . .
C2 C3 I2 122.3(6) . .
C4 C3 I2 120.9(6) . .
C3 C4 C3 122.8(10) . 2_556
C3 C4 N2 118.6(5) . .
C3 C4 N2 118.6(5) 2_556 .

loop_
_geom_bond_atom_site_label_1
_geom_bond_atom_site_label_2
_geom_bond_distance
_geom_bond_site_symmetry_2
I1 C1 2.086(12) .
I2 C3 2.096(7) .
O1 N1 1.217(11) .
O2 N1 1.195(11) .
O3 N2 1.207(10) .
N1 C2 1.488(10) .
N2 O3 1.207(10) 2_556
N2 C4 1.498(14) .
C1 C2 1.388(10) 2_556
C1 C2 1.388(10) .
C2 C3 1.359(11) .
C3 C4 1.390(10) .
C4 C3 1.390(10) 2_556

loop_
_geom_torsion_atom_site_label_1
_geom_torsion_atom_site_label_2
_geom_torsion_atom_site_label_3
_geom_torsion_atom_site_label_4
_geom_torsion
_geom_torsion_site_symmetry_1
_geom_torsion_site_symmetry_4
C2 C1 C2 C3 -1.7(6) 2_556 .
I1 C1 C2 C3 178.3(6) . .
C2 C1 C2 N1 -179.9(8) 2_556 .
I1 C1 C2 N1 0.1(8) . .
O2 N1 C2 C3 92.7(11) . .
O1 N1 C2 C3 -86.2(11) . .
O2 N1 C2 C1 -89.0(11) . .
O1 N1 C2 C1 92.1(10) . .
C1 C2 C3 C4 3.1(11) . .
N1 C2 C3 C4 -178.6(6) . .
C1 C2 C3 I2 -178.1(4) . .
N1 C2 C3 I2 0.2(11) . .
C2 C3 C4 C3 -1.5(5) . 2_556
I2 C3 C4 C3 179.7(6) . 2_556
C2 C3 C4 N2 178.5(5) . .
I2 C3 C4 N2 -0.3(6) . .
O3 N2 C4 C3 85.4(7) 2_556 .
O3 N2 C4 C3 -94.6(7) . .
O3 N2 C4 C3 -94.6(7) 2_556 2_556
O3 N2 C4 C3 85.4(7) . 2_556
